data_7240120
loop_
_publ_author_name
'Ben Yahia, Hamdi'
'Alkhateeb, Alaa'
'Essehli, Rachid'

_publ_section_title
;
 Structural and thermal properties of Na2Mn(SO4)2&#x00B7;4H2O and
 Na2Ni(SO4)2&#x00B7;10H2O
;
_journal_issue 18
_journal_name_full 'RSC Advances'
_journal_page_first 10420
_journal_page_last 10430
_journal_paper_doi 10.1039/D0RA00301H
_journal_volume 10
_journal_year 2020
_chemical_formula_moiety 'H20 Na2 Ni1 O18 S2'
_chemical_formula_sum 'H20 Na2 Ni O18 S2'
_chemical_formula_weight 476.9
_space_group_IT_number 14
_space_group_name_Hall '-P 2ybc'
_space_group_name_H-M_alt 'P 1 21/c 1'
_symmetry_cell_setting monoclinic
_symmetry_Int_Tables_number 14
_symmetry_space_group_name_Hall '-P 2ybc'
_symmetry_space_group_name_H-M 'P 1 21/c 1'
_audit_update_record
;
2020-02-18 deposited with the CCDC.	2020-03-02 downloaded from the CCDC.
;
_cell_angle_alpha 90
_cell_angle_beta 106.138(2)
_cell_angle_gamma 90
_cell_formula_units_Z 2
_cell_length_a 12.5050(8)
_cell_length_b 6.4812(4)
_cell_length_c 10.0210(6)
_cell_measurement_reflns_used 22158
_cell_measurement_temperature 293
_cell_measurement_theta_max 37.31
_cell_measurement_theta_min 3.39
_cell_volume 780.17(8)
_computing_cell_refinement 'SAINT V8.38A (Bruker AXS Inc., 2016)'
_computing_data_collection 'Apex 3'
_computing_data_reduction 'SAINT V8.38A (Bruker AXS Inc., 2017)'
_computing_molecular_graphics Diamond
_computing_structure_refinement Jana2006
_computing_structure_solution 'Direct method'
_diffrn_ambient_temperature 293
_diffrn_measured_fraction_theta_full 0.98
_diffrn_measured_fraction_theta_max 0.94
_diffrn_measurement_device '\k--geometry diffractometer'
_diffrn_measurement_device_type 'Bruker D8 VENTURE'
_diffrn_measurement_method multi-scan
_diffrn_radiation_monochromator 'multilayer mirror'
_diffrn_radiation_probe x-ray
_diffrn_radiation_source 'microfocus sealed tube'
_diffrn_radiation_type 'Mo K\a'
_diffrn_radiation_wavelength 0.71073
_diffrn_reflns_av_R_equivalents 0.0294
_diffrn_reflns_av_unetI/netI 0.0275
_diffrn_reflns_limit_h_max 20
_diffrn_reflns_limit_h_min -21
_diffrn_reflns_limit_k_max 10
_diffrn_reflns_limit_k_min -10
_diffrn_reflns_limit_l_max 17
_diffrn_reflns_limit_l_min -13
_diffrn_reflns_number 22158
_diffrn_reflns_theta_full 36.55
_diffrn_reflns_theta_max 37.31
_diffrn_reflns_theta_min 3.39
_exptl_absorpt_coefficient_mu 1.657
_exptl_absorpt_correction_T_max 0.747
_exptl_absorpt_correction_T_min 0.630
_exptl_absorpt_correction_type multi-scan
_exptl_absorpt_process_details Sadabs
_exptl_crystal_colour green
_exptl_crystal_density_diffrn 2.0302
_exptl_crystal_description block
_exptl_crystal_F_000 492
_exptl_crystal_size_max 0.340
_exptl_crystal_size_mid 0.100
_exptl_crystal_size_min 0.080
_refine_diff_density_max 0.33
_refine_diff_density_min -0.33
_refine_ls_extinction_coef 3300(600)
_refine_ls_extinction_method 'B-C type 1 Gaussian isotropic (Becker & Coppens, 1974)'
_refine_ls_goodness_of_fit_gt 1.17
_refine_ls_goodness_of_fit_ref 1.11
_refine_ls_hydrogen_treatment refall
_refine_ls_number_constraints 0
_refine_ls_number_parameters 147
_refine_ls_number_reflns 3819
_refine_ls_number_restraints 15
_refine_ls_R_factor_all 0.0459
_refine_ls_R_factor_gt 0.0242
_refine_ls_shift/su_max 0.0049
_refine_ls_shift/su_mean 0.0002
_refine_ls_structure_factor_coef Fsqd
_refine_ls_weighting_details w=1/(\s^2^(I)+0.001936I^2^)
_refine_ls_weighting_scheme sigma
_refine_ls_wR_factor_gt 0.0703
_refine_ls_wR_factor_ref 0.0786
_reflns_number_gt 2781
_reflns_number_total 3819
_reflns_threshold_expression I>3\s(I)
_cod_data_source_file d0ra00301h2.cif
_cod_data_source_block ccdc1962425
_cod_depositor_comments
;
The following automatic conversions were performed:

data item '_diffrn_radiation_probe' value 'X-ray' was changed to
'x-ray' in accordance with the
/home/data/users/saulius/crontab/automatic-downloads/rss-feeds/RSC/lib/dictionaries/cif_core.dic
dictionary named 'cif_core.dic' version 2.4.2 last updated on
2011-04-26.

data item '_exptl_absorpt_correction_type' value 'Multi-scan' was
changed to 'multi-scan' in accordance with the
/home/data/users/saulius/crontab/automatic-downloads/rss-feeds/RSC/lib/dictionaries/cif_core.dic
dictionary named 'cif_core.dic' version 2.4.2 last updated on
2011-04-26.

Automatic conversion script
Id: cif_fix_values 7556 2019-12-06 15:28:31Z antanas 

 Adding full bibliography for 7240119--7240120.cif.
;
_cod_original_formula_sum 'H20 Na2 Ni1 O18 S2'
_cod_database_code 7240120

loop_
_space_group_symop_id
_space_group_symop_operation_xyz
1 x,y,z
2 -x,y+1/2,-z+1/2
3 -x,-y,-z
4 x,-y+1/2,z+1/2

loop_
_atom_site_label
_atom_site_type_symbol
_atom_site_fract_x
_atom_site_fract_y
_atom_site_fract_z
_atom_site_adp_type
_atom_site_U_iso_or_equiv
_atom_site_site_symmetry_multiplicity
_atom_site_occupancy
_atom_site_calc_flag
_atom_site_refinement_flags
_atom_site_disorder_assembly
_atom_site_disorder_group
Na1 Na 0.48096(4) 0.25441(7) 0.39586(5) Uani 0.02511(14) 4 1 d . . .
Ni1 Ni 1 0 0.5 Uani 0.01379(6) 2 1 d . . .
S1 S 0.72260(2) 0.51630(3) 0.33017(3) Uani 0.01445(7) 4 1 d . . .
O1 O 0.79184(6) 0.42137(12) 0.24800(9) Uani 0.0233(2) 4 1 d . . .
O2 O 0.78000(8) 0.49977(11) 0.48001(9) Uani 0.0234(3) 4 1 d . . .
O3 O 0.61500(7) 0.41153(15) 0.29742(9) Uani 0.0296(3) 4 1 d . . .
O4 O 0.70453(7) 0.73541(11) 0.29108(9) Uani 0.0254(2) 4 1 d . . .
O5 O 0.86644(7) 0.03383(11) 0.33044(10) Uani 0.0247(2) 4 1 d . . .
H5a H 0.8331(9) 0.1634(11) 0.3001(15) Uiso 0.036(4) 4 1 d . . .
H5b H 0.8058(7) -0.0615(16) 0.309(2) Uiso 0.057(5) 4 1 d . . .
H6a H 0.9914(11) 0.294(3) 0.6835(6) Uiso 0.064(6) 4 1 d . . .
H6b H 0.9025(7) 0.342(2) 0.5531(12) Uiso 0.029(4) 4 1 d . . .
O6 O 0.97063(7) 0.27252(11) 0.58560(8) Uani 0.0239(2) 4 1 d . . .
O7 O 0.60084(7) 0.40809(12) 0.60325(9) Uani 0.0250(2) 4 1 d . . .
H7a H 0.6193(11) 0.314(2) 0.6794(13) Uiso 0.059(5) 4 1 d . . .
H7b H 0.6698(7) 0.435(2) 0.5838(18) Uiso 0.057(5) 4 1 d . . .
O8 O 0.38581(8) 0.03475(14) 0.52844(10) Uani 0.0287(3) 4 1 d . . .
H8a H 0.3566(12) 0.123(3) 0.5863(16) Uiso 0.068(6) 4 1 d . . .
H8b H 0.3216(8) -0.023(2) 0.4645(15) Uiso 0.050(6) 4 1 d . . .
O9 O 0.90973(6) -0.16068(11) 0.61345(8) Uani 0.0219(2) 4 1 d . . .
H9a H 0.8634(10) -0.085(2) 0.6567(16) Uiso 0.044(5) 4 1 d . . .
H9b H 0.8662(11) -0.2770(18) 0.5734(19) Uiso 0.059(5) 4 1 d . . .

loop_
_atom_site_aniso_label
_atom_site_aniso_type_symbol
_atom_site_aniso_U_11
_atom_site_aniso_U_22
_atom_site_aniso_U_33
_atom_site_aniso_U_12
_atom_site_aniso_U_13
_atom_site_aniso_U_23
Na1 Na 0.0229(2) 0.0244(2) 0.0271(2) -0.00162(16) 0.00538(19) 0.00195(17)
Ni1 Ni 0.01359(9) 0.01279(9) 0.01480(10) 0.00197(5) 0.00365(7) 0.00037(5)
S1 S 0.01432(11) 0.01336(10) 0.01625(12) 0.00044(7) 0.00523(9) -0.00046(7)
O1 O 0.0270(4) 0.0195(3) 0.0293(4) 0.0047(3) 0.0177(3) 0.0018(3)
O2 O 0.0216(4) 0.0275(4) 0.0188(4) 0.0037(3) 0.0019(3) 0.0020(3)
O3 O 0.0236(4) 0.0404(5) 0.0273(4) -0.0147(3) 0.0114(3) -0.0109(4)
O4 O 0.0318(4) 0.0150(3) 0.0280(4) 0.0062(3) 0.0061(3) 0.0022(3)
O5 O 0.0205(4) 0.0191(3) 0.0283(4) 0.0016(3) -0.0035(3) 0.0030(3)
O6 O 0.0255(4) 0.0207(3) 0.0231(4) 0.0075(3) 0.0028(3) -0.0051(3)
O7 O 0.0254(4) 0.0235(4) 0.0250(4) 0.0030(3) 0.0054(3) 0.0036(3)
O8 O 0.0284(4) 0.0297(4) 0.0289(5) 0.0038(3) 0.0097(4) -0.0042(3)
O9 O 0.0233(4) 0.0195(3) 0.0260(4) -0.0027(3) 0.0117(3) -0.0018(3)

loop_
_atom_type_symbol
_atom_type_scat_dispersion_real
_atom_type_scat_dispersion_imag
_atom_type_scat_source
H 0.0000 0.0000 'International Tables Vol C tables 4.2.6.8 and 6.1.1.1'
Na 0.0362 0.0249 'International Tables Vol C tables 4.2.6.8 and 6.1.1.1'
Ni 0.3393 1.1124 'International Tables Vol C tables 4.2.6.8 and 6.1.1.1'
O 0.0106 0.0060 'International Tables Vol C tables 4.2.6.8 and 6.1.1.1'
S 0.1246 0.1234 'International Tables Vol C tables 4.2.6.8 and 6.1.1.1'

loop_
_exptl_crystal_face_index_h
_exptl_crystal_face_index_k
_exptl_crystal_face_index_l
_exptl_crystal_face_perp_dist
? ? ? ?

loop_
_geom_angle_atom_site_label_1
_geom_angle_atom_site_label_2
_geom_angle_atom_site_label_3
_geom_angle_site_symmetry_1
_geom_angle_site_symmetry_2
_geom_angle_site_symmetry_3
_geom_angle
_geom_angle_publ_flag
O3 Na1 O4 . . 2_645 108.43(3) ?
O3 Na1 O7 . . . 80.85(3) ?
O3 Na1 O7 . . 3_666 87.83(3) ?
O3 Na1 O8 . . . 164.68(3) ?
O3 Na1 O8 . . 3_656 87.70(4) ?
O4 Na1 O7 2_645 . . 150.89(3) ?
O4 Na1 O7 2_645 . 3_666 75.32(3) ?
O4 Na1 O8 2_645 . . 83.75(3) ?
O4 Na1 O8 2_645 . 3_656 125.80(3) ?
O7 Na1 O7 . . 3_666 77.61(3) ?
O7 Na1 O8 . . . 92.95(3) ?
O7 Na1 O8 . . 3_656 81.08(3) ?
O7 Na1 O8 3_666 . . 104.62(4) ?
O7 Na1 O8 3_666 . 3_656 158.66(3) ?
O8 Na1 O8 . . 3_656 77.46(4) ?
O5 Ni1 O5 . . 3_756 180.0(5) ?
O5 Ni1 O6 . . . 93.20(3) ?
O5 Ni1 O6 . . 3_756 86.80(3) ?
O5 Ni1 O9 . . . 93.78(3) ?
O5 Ni1 O9 . . 3_756 86.22(3) ?
O5 Ni1 O6 3_756 . . 86.80(3) ?
O5 Ni1 O6 3_756 . 3_756 93.20(3) ?
O5 Ni1 O9 3_756 . . 86.22(3) ?
O5 Ni1 O9 3_756 . 3_756 93.78(3) ?
O6 Ni1 O6 . . 3_756 180.0(5) ?
O6 Ni1 O9 . . . 90.87(3) ?
O6 Ni1 O9 . . 3_756 89.13(3) ?
O6 Ni1 O9 3_756 . . 89.13(3) ?
O6 Ni1 O9 3_756 . 3_756 90.87(3) ?
O9 Ni1 O9 . . 3_756 180.0(5) ?
O1 S1 O2 . . . 109.89(5) ?
O1 S1 O3 . . . 109.00(5) ?
O1 S1 O4 . . . 108.78(5) ?
O2 S1 O3 . . . 110.59(5) ?
O2 S1 O4 . . . 109.59(4) ?
O3 S1 O4 . . . 108.94(5) ?

loop_
_geom_bond_atom_site_label_1
_geom_bond_atom_site_label_2
_geom_bond_site_symmetry_1
_geom_bond_site_symmetry_2
_geom_bond_distance
_geom_bond_publ_flag
Na1 O3 . . 2.3956(11) ?
Na1 O4 . 2_645 2.5474(9) ?
Na1 O7 . . 2.4138(9) ?
Na1 O7 . 3_666 2.4159(9) ?
Na1 O8 . . 2.4671(12) ?
Na1 O8 . 3_656 2.4821(10) ?
Ni1 O5 . . 2.0365(8) ?
Ni1 O5 . 3_756 2.0365(8) ?
Ni1 O6 . . 2.0409(8) ?
Ni1 O6 . 3_756 2.0409(8) ?
Ni1 O9 . . 2.0892(9) ?
Ni1 O9 . 3_756 2.0892(9) ?
S1 O1 . . 1.4842(10) ?
S1 O2 . . 1.4772(9) ?
S1 O3 . . 1.4607(9) ?
S1 O4 . . 1.4738(7) ?

loop_
_geom_hbond_atom_site_label_D
_geom_hbond_atom_site_label_H
_geom_hbond_atom_site_label_A
_geom_hbond_site_symmetry_D
_geom_hbond_site_symmetry_H
_geom_hbond_site_symmetry_A
_geom_hbond_distance_DH
_geom_hbond_distance_HA
_geom_hbond_distance_DA
_geom_hbond_angle_DHA
_geom_hbond_publ_flag
O5 H5a O1 . . . 0.949(8) 1.785(8) 2.7263(11) 171.2(10) ?
O5 H5b O4 . . 1_545 0.955(9) 1.800(10) 2.7480(11) 171.0(13) ?
O6 H6a O9 . . 2_756 0.952(6) 2.088(7) 3.0022(11) 160.5(12) ?
O6 H6b O2 . . . 0.939(10) 1.817(10) 2.7512(11) 172.9(11) ?
O7 H7a O3 . . 4_555 0.955(13) 1.888(14) 2.8137(12) 162.4(12) ?
O7 H7b O2 . . . 0.952(12) 1.988(15) 2.9045(14) 160.9(13) ?
O8 H8a O4 . . 3_666 0.955(17) 1.861(17) 2.8111(14) 172.9(15) ?
O8 H8b O1 . . 2_645 0.952(11) 2.236(13) 3.1189(11) 153.7(13) ?
O9 H9a O1 . . 4_555 0.950(15) 1.795(15) 2.7389(12) 172.3(11) ?
O9 H9b O2 . . 1_545 0.951(12) 1.889(13) 2.8384(10) 175.4(17) ?

loop_
_restr_angle_atom_site_label_1
_restr_angle_site_symmetry_1
_restr_angle_atom_site_label_2
_restr_angle_site_symmetry_2
_restr_angle_atom_site_label_3
_restr_angle_site_symmetry_3
_restr_angle_target
_restr_angle_target_weight_param
H5a . O5 . H5b . 104.45 0.01
H6a . O6 . H6b . 104.45 0.01
H7a . O7 . H7b . 104.45 0.01
H8a . O8 . H8b . 104.45 0.01
H9a . O9 . H9b . 104.45 0.01

loop_
_restr_distance_atom_site_label_1
_restr_distance_site_symmetry_1
_restr_distance_atom_site_label_2
_restr_distance_site_symmetry_2
_restr_distance_target
_restr_distance_target_weight_param
O5 . H5a . 0.96 0.005
O5 . H5b . 0.96 0.005
O6 . H6a . 0.96 0.005
O6 . H6b . 0.96 0.005
O7 . H7a . 0.96 0.005
O7 . H7b . 0.96 0.005
O8 . H8a . 0.96 0.005
O8 . H8b . 0.96 0.005
O9 . H9a . 0.96 0.005
O9 . H9b . 0.96 0.005

loop_
_twin_individual_id
_twin_individual_mass_fraction_refined
_twin_individual_twin_matrix_11
_twin_individual_twin_matrix_12
_twin_individual_twin_matrix_13
_twin_individual_twin_matrix_21
_twin_individual_twin_matrix_22
_twin_individual_twin_matrix_23
_twin_individual_twin_matrix_31
_twin_individual_twin_matrix_32
_twin_individual_twin_matrix_33
? ? ? ? ? ? ? ? ? ? ?
